data_7027542
loop_
_publ_author_name
'Harden, Nicholas C.'
'Humphrey, Elizabeth R.'
'Jeffery, John C.'
'Lee, Siu-Ming'
'Marcaccio, Massimo'
'McCleverty, Jon A.'
'Rees, Leigh H.'
'Ward, Michael D.'

_publ_section_title
;
 Dinuclear oxomolybdenum(V) complexes which show strong electrochemical
 interactions across bis-phenolate bridging ligands: a combined
 spectroelectrochemical and computational study
;
_journal_issue 15
_journal_name_full 'Journal of the Chemical Society, Dalton Transactions'
_journal_page_first 2417
_journal_paper_doi 10.1039/a903841h
_journal_year 1999
_chemical_formula_sum 'C27 H31 B Cl Mo N6 O3 S'
_chemical_formula_weight 661.84
_chemical_name_systematic
; 
 ? 
;
_space_group_IT_number 14
_symmetry_cell_setting monoclinic
_symmetry_space_group_name_Hall '-P 2ybc'
_symmetry_space_group_name_H-M 'P 1 21/c 1'
_atom_sites_solution_hydrogens geom
_atom_sites_solution_primary direct
_atom_sites_solution_secondary difmap
_audit_creation_method SHELXL
_cell_angle_alpha 90.00
_cell_angle_beta 104.7720(10)
_cell_angle_gamma 90.00
_cell_formula_units_Z 4
_cell_length_a 13.581(2)
_cell_length_b 17.475(3)
_cell_length_c 12.663(2)
_cell_measurement_temperature 293(2)
_cell_volume 2906.0(8)
_computing_structure_refinement 'SHELXL-93 (Sheldrick, 1993)'
_computing_structure_solution 'SHELXS-86 (Sheldrick, 1990)'
_diffrn_ambient_temperature 293(2)
_diffrn_measurement_device 'Siemens SMART Area Detector'
_diffrn_measurement_method '\w rotation with narrow frames (0.3 degrees)'
_diffrn_radiation_monochromator graphite
_diffrn_radiation_source 'fine-focus sealed tube'
_diffrn_radiation_type MoK\a
_diffrn_radiation_wavelength 0.71073
_diffrn_reflns_av_R_equivalents 0.0254
_diffrn_reflns_av_sigmaI/netI 0.0244
_diffrn_reflns_limit_h_max 17
_diffrn_reflns_limit_h_min -17
_diffrn_reflns_limit_k_max 22
_diffrn_reflns_limit_k_min -22
_diffrn_reflns_limit_l_max 16
_diffrn_reflns_limit_l_min -16
_diffrn_reflns_number 29491
_diffrn_reflns_theta_max 27.50
_diffrn_reflns_theta_min 1.55
_exptl_absorpt_coefficient_mu 0.655
_exptl_absorpt_correction_T_max 0.731
_exptl_absorpt_correction_T_min 0.891
_exptl_absorpt_correction_type 'Empirical, pseudo-azimuthal scan (SADABS)'
_exptl_crystal_density_diffrn 1.513
_exptl_crystal_description needle
_exptl_crystal_F_000 1356
_exptl_crystal_size_max 0.45
_exptl_crystal_size_mid 0.2
_exptl_crystal_size_min 0.2
_refine_diff_density_max 0.571
_refine_diff_density_min -1.008
_refine_diff_density_rms 0.067
_refine_ls_extinction_method none
_refine_ls_goodness_of_fit_all 1.247
_refine_ls_goodness_of_fit_obs 1.313
_refine_ls_matrix_type full
_refine_ls_number_parameters 390
_refine_ls_number_reflns 6675
_refine_ls_number_restraints 0
_refine_ls_restrained_S_all 1.247
_refine_ls_restrained_S_obs 1.313
_refine_ls_R_factor_all 0.0541
_refine_ls_R_factor_obs 0.0459
_refine_ls_shift/esd_max -0.001
_refine_ls_shift/esd_mean 0.000
_refine_ls_structure_factor_coef Fsqd
_refine_ls_weighting_details 'w=1/[\s^2^(Fo^2^)+(0.0236P)^2^+4.5936P] where P=(Fo^2^+2Fc^2^)/3'
_refine_ls_weighting_scheme calc
_refine_ls_wR_factor_all 0.1043
_refine_ls_wR_factor_obs 0.1019
_reflns_number_observed 5801
_reflns_number_total 6675
_reflns_observed_criterion >2sigma(I)
_cod_data_source_file 903841hsup1.cif
_cod_data_source_block mdw
_cod_depositor_comments
;
The following automatic conversions were performed:

'_symmetry_cell_setting' value 'Monoclinic' changed to 'monoclinic'
according to /home/saulius/struct/CIF-dictionaries/cif_core.dic
dictionary named 'cif_core.dic' version 2.4.2 from 2011-04-26.

Automatic conversion script
Id: cif_fix_values 1891 2012-01-12 08:04:46Z andrius 

The following automatic conversions were performed:

'_refine_ls_weighting_scheme' value 'calc
w=1/[\s^2^(Fo^2^)+(0.0236P)^2^+4.5936P] where P=(Fo^2^+2Fc^2^)/3' was
changed to 'calc'. New tag '_refine_ls_weighting_details' was
created. The value of the new tag was set to
'w=1/[\s^2^(Fo^2^)+(0.0236P)^2^+4.5936P] where P=(Fo^2^+2Fc^2^)/3'.

Automatic conversion script
Id: cif_fix_values 3143 2015-03-26 13:38:13Z robertas 
;
_cod_original_cell_volume 2905.89(8)
_cod_original_sg_symbol_H-M P2(1)/c
_cod_database_code 7027542

loop_
_symmetry_equiv_pos_as_xyz
'x, y, z'
'-x, y+1/2, -z+1/2'
'-x, -y, -z'
'x, -y-1/2, z-1/2'

loop_
_atom_site_aniso_label
_atom_site_aniso_U_11
_atom_site_aniso_U_22
_atom_site_aniso_U_33
_atom_site_aniso_U_23
_atom_site_aniso_U_13
_atom_site_aniso_U_12
Mo1 0.0347(2) 0.0451(2) 0.0356(2) 0.01585(13) 0.01538(12) 0.01472(13)
B 0.028(2) 0.036(2) 0.036(2) 0.010(2) -0.0004(15) 0.0040(15)
C12 0.032(2) 0.031(2) 0.049(2) 0.0037(15) 0.0048(15) -0.0009(14)
C13 0.052(2) 0.044(2) 0.071(3) 0.017(2) 0.003(2) -0.014(2)
C14 0.031(2) 0.037(2) 0.047(2) -0.003(2) -0.0030(15) -0.0030(14)
C15 0.029(2) 0.030(2) 0.033(2) -0.0045(13) -0.0002(13) 0.0042(13)
C16 0.033(2) 0.043(2) 0.035(2) -0.0042(15) -0.0079(14) 0.0074(15)
C22 0.024(2) 0.062(2) 0.028(2) 0.005(2) 0.0018(13) 0.0054(15)
C23 0.049(2) 0.083(3) 0.035(2) 0.017(2) 0.009(2) -0.004(2)
C24 0.031(2) 0.064(3) 0.028(2) -0.005(2) 0.0027(13) 0.008(2)
C25 0.0196(14) 0.050(2) 0.030(2) -0.0027(14) 0.0017(12) 0.0039(14)
C26 0.029(2) 0.047(2) 0.043(2) -0.016(2) 0.0020(14) 0.0010(15)
C32 0.029(2) 0.041(2) 0.048(2) -0.002(2) -0.0035(15) 0.0085(14)
C33 0.044(2) 0.057(3) 0.081(3) 0.026(2) -0.002(2) 0.021(2)
C34 0.029(2) 0.054(2) 0.051(2) -0.010(2) -0.002(2) 0.016(2)
C35 0.027(2) 0.052(2) 0.036(2) -0.012(2) 0.0053(14) 0.0044(15)
C36 0.037(2) 0.068(3) 0.046(2) -0.010(2) 0.017(2) 0.004(2)
C42 0.0207(13) 0.0249(15) 0.0295(14) 0.0033(12) 0.0033(11) -0.0013(11)
C43 0.032(2) 0.031(2) 0.032(2) -0.0006(13) 0.0126(13) 0.0064(13)
C44 0.032(2) 0.038(2) 0.0269(15) 0.0062(13) 0.0126(13) 0.0039(13)
C45 0.0242(14) 0.027(2) 0.0272(14) 0.0036(12) 0.0072(12) -0.0027(11)
C46 0.031(2) 0.028(2) 0.030(2) -0.0034(12) 0.0119(13) -0.0021(12)
C47 0.032(2) 0.033(2) 0.0247(14) 0.0004(12) 0.0103(12) -0.0045(13)
C49 0.034(2) 0.0184(14) 0.0313(15) 0.0039(11) 0.0110(13) 0.0003(12)
C50 0.025(2) 0.037(2) 0.043(2) -0.0032(14) 0.0090(14) -0.0027(13)
C51 0.035(2) 0.035(2) 0.038(2) -0.0075(14) 0.0057(14) -0.0027(14)
C52 0.035(2) 0.0231(15) 0.032(2) 0.0014(12) 0.0128(13) 0.0022(12)
C53 0.0247(15) 0.036(2) 0.040(2) 0.0037(14) 0.0092(13) 0.0008(13)
C54 0.032(2) 0.030(2) 0.030(2) 0.0002(13) 0.0049(13) -0.0011(13)
N11 0.0263(13) 0.0288(14) 0.0366(14) 0.0074(11) 0.0004(11) -0.0004(11)
N17 0.0266(13) 0.0277(13) 0.0301(13) 0.0048(10) 0.0003(10) 0.0039(10)
N21 0.0237(13) 0.043(2) 0.0277(13) 0.0069(11) 0.0013(10) 0.0005(11)
N27 0.0219(12) 0.0385(15) 0.0280(13) 0.0001(11) 0.0031(10) 0.0014(11)
N31 0.0265(13) 0.0333(15) 0.0364(14) 0.0030(12) -0.0009(11) 0.0054(11)
N37 0.0266(13) 0.040(2) 0.0302(13) -0.0029(12) 0.0043(11) 0.0053(11)
O41 0.0315(11) 0.0296(12) 0.0320(11) 0.0043(9) 0.0090(9) 0.0020(9)
O55 0.0406(13) 0.0440(14) 0.0449(14) -0.0108(11) 0.0156(11) 0.0046(12)
S48 0.0448(5) 0.0286(4) 0.0327(4) 0.0049(3) 0.0182(4) 0.0033(3)
Cl1 0.0478(11) 0.0433(12) 0.0344(13) -0.0025(10) 0.0112(11) 0.0055(8)
O1 0.033(4) 0.045(7) 0.040(5) -0.007(4) 0.013(3) -0.012(4)
Cl1' 0.0266(13) 0.038(2) 0.0454(14) 0.0081(12) 0.0077(10) -0.0070(11)
O1' 0.051(3) 0.058(4) 0.024(3) 0.003(3) 0.013(3) 0.003(3)

loop_
_atom_site_label
_atom_site_type_symbol
_atom_site_fract_x
_atom_site_fract_y
_atom_site_fract_z
_atom_site_U_iso_or_equiv
_atom_site_thermal_displace_type
_atom_site_occupancy
_atom_site_calc_flag
_atom_site_refinement_flags
_atom_site_disorder_group
Mo1 Mo 0.66407(2) 0.53190(2) 0.81015(2) 0.03730(10) Uani 1 d . .
B B 0.6650(3) 0.6749(2) 0.6363(3) 0.0349(8) Uani 1 d . .
H H 0.6656(22) 0.7216(18) 0.5811(24) 0.022(8) Uiso 1 d . .
C12 C 0.8406(3) 0.7273(2) 0.7514(3) 0.0384(8) Uani 1 d . .
C13 C 0.8464(3) 0.7945(2) 0.6808(4) 0.0579(11) Uani 1 d . .
H13A H 0.8543(24) 0.7771(2) 0.6115(10) 0.087 Uiso 1 calc R .
H13B H 0.9036(14) 0.8258(10) 0.7156(12) 0.087 Uiso 1 calc R .
H13C H 0.7850(10) 0.8240(10) 0.6697(21) 0.087 Uiso 1 calc R .
C14 C 0.9097(3) 0.7027(2) 0.8450(3) 0.0410(8) Uani 1 d . .
H14 H 0.9709(3) 0.7261(2) 0.8795(3) 0.049 Uiso 1 calc R .
C15 C 0.8701(2) 0.6362(2) 0.8778(3) 0.0321(7) Uani 1 d . .
C16 C 0.9172(3) 0.5877(2) 0.9745(3) 0.0401(8) Uani 1 d . .
H16A H 0.8749(10) 0.5883(12) 1.0247(10) 0.060 Uiso 1 calc R .
H16B H 0.9833(8) 0.6075(9) 1.0099(12) 0.060 Uiso 1 calc R .
H16C H 0.9237(18) 0.5362(4) 0.9510(4) 0.060 Uiso 1 calc R .
C22 C 0.6535(2) 0.5838(2) 0.4690(3) 0.0389(8) Uani 1 d . .
C23 C 0.6599(3) 0.6460(3) 0.3891(3) 0.0562(11) Uani 1 d . .
H23A H 0.6020(13) 0.6793(10) 0.3799(19) 0.084 Uiso 1 calc R .
H23B H 0.6605(24) 0.6236(3) 0.3200(8) 0.084 Uiso 1 calc R .
H23C H 0.7212(12) 0.6750(11) 0.4162(12) 0.084 Uiso 1 calc R .
C24 C 0.6407(3) 0.5065(2) 0.4542(3) 0.0420(9) Uani 1 d . .
H24 H 0.6329(3) 0.4801(2) 0.3888(3) 0.050 Uiso 1 calc R .
C25 C 0.6417(2) 0.4748(2) 0.5547(3) 0.0339(7) Uani 1 d . .
C26 C 0.6285(3) 0.3929(2) 0.5800(3) 0.0409(8) Uani 1 d . .
H26A H 0.6736(14) 0.3803(4) 0.6494(10) 0.061 Uiso 1 calc R .
H26B H 0.6439(19) 0.3613(2) 0.5243(11) 0.061 Uiso 1 calc R .
H26C H 0.5594(5) 0.3841(4) 0.5827(20) 0.061 Uiso 1 calc R .
C32 C 0.4920(3) 0.7264(2) 0.6611(3) 0.0414(8) Uani 1 d . .
C33 C 0.4842(3) 0.7897(3) 0.5813(4) 0.0640(13) Uani 1 d . .
H33A H 0.5439(12) 0.8213(11) 0.6021(16) 0.096 Uiso 1 calc R .
H33B H 0.4249(15) 0.8199(12) 0.5801(20) 0.096 Uiso 1 calc R .
H33C H 0.4789(26) 0.7688(3) 0.5099(6) 0.096 Uiso 1 calc R .
C34 C 0.4244(3) 0.7045(2) 0.7198(3) 0.0470(9) Uani 1 d . .
H34 H 0.3630(3) 0.7281(2) 0.7195(3) 0.056 Uiso 1 calc R .
C35 C 0.4657(2) 0.6403(2) 0.7795(3) 0.0390(8) Uani 1 d . .
C36 C 0.4215(3) 0.5916(3) 0.8530(3) 0.0490(10) Uani 1 d . .
H36A H 0.3996(20) 0.5437(7) 0.8178(10) 0.073 Uiso 1 calc R .
H36B H 0.3643(14) 0.6174(8) 0.8684(19) 0.073 Uiso 1 calc R .
H36C H 0.4722(7) 0.5826(14) 0.9200(10) 0.073 Uiso 1 calc R .
C42 C 0.7950(2) 0.3864(2) 0.8715(2) 0.0256(6) Uani 1 d . .
C43 C 0.7789(2) 0.3696(2) 0.9731(3) 0.0309(7) Uani 1 d . .
H43 H 0.7505(2) 0.4062(2) 1.0098(3) 0.037 Uiso 1 calc R .
C44 C 0.8050(2) 0.2984(2) 1.0195(2) 0.0312(7) Uani 1 d . .
H44 H 0.7938(2) 0.2874(2) 1.0873(2) 0.037 Uiso 1 calc R .
C45 C 0.8478(2) 0.2430(2) 0.9659(2) 0.0262(6) Uani 1 d . .
C46 C 0.8647(2) 0.2604(2) 0.8644(2) 0.0292(6) Uani 1 d . .
H46 H 0.8937(2) 0.2241(2) 0.8278(2) 0.035 Uiso 1 calc R .
C47 C 0.8385(2) 0.3316(2) 0.8187(2) 0.0296(6) Uani 1 d . .
H47 H 0.8502(2) 0.3429(2) 0.7511(2) 0.035 Uiso 1 calc R .
C49 C 0.9281(2) 0.1007(2) 0.9372(2) 0.0274(6) Uani 1 d . .
C50 C 0.8617(2) 0.0637(2) 0.8508(3) 0.0347(7) Uani 1 d . .
H50 H 0.7918(2) 0.0670(2) 0.8430(3) 0.042 Uiso 1 calc R .
C51 C 0.8982(3) 0.0222(2) 0.7766(3) 0.0366(7) Uani 1 d . .
H51 H 0.8531(3) -0.0019(2) 0.7184(3) 0.044 Uiso 1 calc R .
C52 C 1.0020(2) 0.0162(2) 0.7886(3) 0.0293(6) Uani 1 d . .
C53 C 1.0695(2) 0.0525(2) 0.8753(3) 0.0332(7) Uani 1 d . .
H53 H 1.1394(2) 0.0481(2) 0.8839(3) 0.040 Uiso 1 calc R .
C54 C 1.0325(2) 0.0953(2) 0.9488(3) 0.0313(7) Uani 1 d . .
H54 H 1.0775(2) 0.1204(2) 1.0059(3) 0.038 Uiso 1 calc R .
N11 N 0.7625(2) 0.6772(2) 0.7297(2) 0.0320(6) Uani 1 d . .
N17 N 0.7802(2) 0.62091(15) 0.8075(2) 0.0294(6) Uani 1 d . .
N21 N 0.6607(2) 0.5991(2) 0.5755(2) 0.0323(6) Uani 1 d . .
N27 N 0.6542(2) 0.5307(2) 0.6286(2) 0.0301(6) Uani 1 d . .
N31 N 0.5715(2) 0.6782(2) 0.6850(2) 0.0337(6) Uani 1 d . .
N37 N 0.5561(2) 0.6243(2) 0.7581(2) 0.0329(6) Uani 1 d . .
O41 O 0.7744(2) 0.45723(12) 0.8236(2) 0.0309(5) Uani 1 d . .
O55 O 1.0333(2) -0.02630(15) 0.7138(2) 0.0423(6) Uani 1 d . .
H55 H 1.0945(7) -0.0198(20) 0.7213(25) 0.063 Uiso 1 calc R .
S48 S 0.87988(7) 0.15332(5) 1.03261(7) 0.0338(2) Uani 1 d . .
Cl1 Cl 0.6748(2) 0.55056(15) 0.9879(2) 0.0417(5) Uani 0.50 d P 1
O1 O 0.5591(10) 0.4615(7) 0.7799(12) 0.039(3) Uani 0.50 d P 1
Cl1' Cl 0.5453(4) 0.4425(3) 0.7912(5) 0.0371(7) Uani 0.50 d P 2
O1' O 0.6795(6) 0.5594(4) 0.9438(5) 0.044(2) Uani 0.50 d P 2

loop_
_atom_type_symbol
_atom_type_description
_atom_type_scat_dispersion_real
_atom_type_scat_dispersion_imag
_atom_type_scat_source
C C 0.0033 0.0016 'International Tables Vol C Tables 4.2.6.8 and 6.1.1.4'
H H 0.0000 0.0000 'International Tables Vol C Tables 4.2.6.8 and 6.1.1.4'
B B 0.0013 0.0007 'International Tables Vol C Tables 4.2.6.8 and 6.1.1.4'
N N 0.0061 0.0033 'International Tables Vol C Tables 4.2.6.8 and 6.1.1.4'
O O 0.0106 0.0060 'International Tables Vol C Tables 4.2.6.8 and 6.1.1.4'
S S 0.1246 0.1234 'International Tables Vol C Tables 4.2.6.8 and 6.1.1.4'
Cl Cl 0.1484 0.1585 'International Tables Vol C Tables 4.2.6.8 and 6.1.1.4'
Mo Mo -1.6832 0.6857 'International Tables Vol C Tables 4.2.6.8 and 6.1.1.4'

loop_
_geom_angle_atom_site_label_1
_geom_angle_atom_site_label_2
_geom_angle_atom_site_label_3
_geom_angle
O1' Mo1 O41 101.7(3)
O1 Mo1 O41 96.2(5)
O1' Mo1 N37 89.7(3)
O1 Mo1 N37 90.4(5)
O41 Mo1 N37 164.68(9)
O1' Mo1 Cl1' 101.9(3)
O41 Mo1 Cl1' 93.4(2)
N37 Mo1 Cl1' 94.3(2)
O1' Mo1 N17 84.8(3)
O1 Mo1 N17 167.5(4)
O41 Mo1 N17 86.41(9)
N37 Mo1 N17 84.35(10)
Cl1' Mo1 N17 173.1(2)
O1 Mo1 Cl1 98.9(5)
O41 Mo1 Cl1 99.04(9)
N37 Mo1 Cl1 93.60(10)
N17 Mo1 Cl1 92.79(10)
O1' Mo1 N27 163.8(3)
O1 Mo1 N27 86.6(5)
O41 Mo1 N27 85.88(9)
N37 Mo1 N27 80.68(10)
Cl1' Mo1 N27 91.8(2)
N17 Mo1 N27 81.35(9)
Cl1 Mo1 N27 172.14(10)
N21 B N11 109.0(3)
N21 B N31 107.6(3)
N11 B N31 109.0(3)
N11 C12 C14 107.4(3)
N11 C12 C13 123.3(3)
C14 C12 C13 129.3(3)
C12 C14 C15 106.7(3)
N17 C15 C14 109.0(3)
N17 C15 C16 123.9(3)
C14 C15 C16 127.1(3)
N21 C22 C24 107.8(3)
N21 C22 C23 121.8(4)
C24 C22 C23 130.5(3)
C22 C24 C25 107.3(3)
N27 C25 C24 108.7(3)
N27 C25 C26 123.7(3)
C24 C25 C26 127.5(3)
N31 C32 C34 108.3(3)
N31 C32 C33 122.3(3)
C34 C32 C33 129.4(3)
C32 C34 C35 106.7(3)
N37 C35 C34 108.5(3)
N37 C35 C36 122.5(3)
C34 C35 C36 128.9(3)
O41 C42 C47 118.2(3)
O41 C42 C43 122.5(3)
C47 C42 C43 119.2(3)
C44 C43 C42 120.0(3)
C43 C44 C45 120.8(3)
C44 C45 C46 119.0(3)
C44 C45 S48 117.6(2)
C46 C45 S48 123.4(2)
C47 C46 C45 119.8(3)
C46 C47 C42 121.1(3)
C50 C49 C54 119.5(3)
C50 C49 S48 120.0(2)
C54 C49 S48 120.5(2)
C51 C50 C49 120.6(3)
C50 C51 C52 119.9(3)
O55 C52 C51 117.2(3)
O55 C52 C53 122.6(3)
C51 C52 C53 120.1(3)
C54 C53 C52 119.8(3)
C53 C54 C49 120.1(3)
C12 N11 N17 109.6(3)
C12 N11 B 130.7(3)
N17 N11 B 119.7(3)
C15 N17 N11 107.3(3)
C15 N17 Mo1 131.2(2)
N11 N17 Mo1 121.3(2)
C22 N21 N27 108.4(3)
C22 N21 B 131.1(3)
N27 N21 B 120.3(3)
C25 N27 N21 107.7(3)
C25 N27 Mo1 132.9(2)
N21 N27 Mo1 119.3(2)
C32 N31 N37 109.3(3)
C32 N31 B 129.0(3)
N37 N31 B 121.6(3)
C35 N37 N31 107.2(3)
C35 N37 Mo1 132.1(2)
N31 N37 Mo1 120.5(2)
C42 O41 Mo1 134.5(2)
C49 S48 C45 102.78(14)

loop_
_geom_bond_atom_site_label_1
_geom_bond_atom_site_label_2
_geom_bond_distance
Mo1 O1' 1.720(6)
Mo1 O1 1.847(10)
Mo1 O41 1.962(2)
Mo1 N37 2.168(3)
Mo1 Cl1' 2.214(4)
Mo1 N17 2.221(3)
Mo1 Cl1 2.242(2)
Mo1 N27 2.268(3)
B N21 1.526(5)
B N11 1.535(4)
B N31 1.548(5)
C12 N11 1.349(4)
C12 C14 1.380(5)
C12 C13 1.491(5)
C14 C15 1.388(5)
C15 N17 1.341(4)
C15 C16 1.493(4)
C22 N21 1.354(4)
C22 C24 1.370(6)
C22 C23 1.503(5)
C24 C25 1.385(5)
C25 N27 1.334(4)
C25 C26 1.487(5)
C32 N31 1.341(4)
C32 C34 1.374(5)
C32 C33 1.484(5)
C34 C35 1.390(5)
C35 N37 1.352(4)
C35 C36 1.494(5)
C42 O41 1.375(3)
C42 C47 1.384(4)
C42 C43 1.390(4)
C43 C44 1.383(4)
C44 C45 1.391(4)
C45 C46 1.395(4)
C45 S48 1.781(3)
C46 C47 1.380(4)
C49 C50 1.387(4)
C49 C54 1.391(4)
C49 S48 1.771(3)
C50 C51 1.377(5)
C51 C52 1.382(4)
C52 O55 1.356(4)
C52 C53 1.391(4)
C53 C54 1.384(4)
N11 N17 1.369(3)
N21 N27 1.384(4)
N31 N37 1.374(4)
